data_4333999
loop_
_publ_author_name
'Sumit Saha'
'Lei Zhu'
'Burjor Captain'

_publ_section_title
;
 Bimetallic Octahedral Ruthenium-Nickel Carbido Cluster Complexes.
 Synthesis and Structural Characterization
;
_journal_name_full 'Inorganic Chemistry'
_journal_page_first 2526
_journal_page_last 2532
_journal_paper_doi 10.1021/ic302470w
_journal_volume 52
_journal_year 2013
_chemical_formula_sum 'C18 H3 N Ni O15 Ru5'
_chemical_formula_weight 1037.27
_chemical_name_systematic
; 
 ? 
;
_space_group_IT_number 33
_symmetry_cell_setting orthorhombic
_symmetry_space_group_name_Hall 'P 2c -2n'
_symmetry_space_group_name_H-M 'P n a 21'
_atom_sites_solution_hydrogens geom
_atom_sites_solution_primary direct
_atom_sites_solution_secondary difmap
_audit_creation_method SHELXL-97
_cell_angle_alpha 90.00
_cell_angle_beta 90.00
_cell_angle_gamma 90.00
_cell_formula_units_Z 4
_cell_length_a 23.7452(11)
_cell_length_b 10.6244(5)
_cell_length_c 10.9461(5)
_cell_measurement_reflns_used 8971
_cell_measurement_temperature 296(2)
_cell_measurement_theta_max 28.59
_cell_measurement_theta_min 2.53
_cell_volume 2761.5(2)
_computing_cell_refinement 'SAINT+  V7.46A (Bruker, 2007)'
_computing_data_collection 'APEX2 v2.2-0 (Bruker, 2007)'
_computing_data_reduction 'SAINT+  V7.46A (Bruker, 2007)'
_computing_molecular_graphics 'XSHELL v4.02 (Bruker, 2000)'
_computing_publication_material 'XCIF v6.12 (Bruker, 2001)'
_computing_structure_refinement 'SHELXL-97 (Sheldrick, 2008)'
_computing_structure_solution 'SHELXS-97 (Sheldrick, 2008)'
_diffrn_ambient_temperature 296(2)
_diffrn_measured_fraction_theta_full 1.000
_diffrn_measured_fraction_theta_max 1.000
_diffrn_measurement_device_type 'Bruker SMART APEX2 CCD diffractometer'
_diffrn_measurement_method 'omega scans'
_diffrn_radiation_monochromator graphite
_diffrn_radiation_source 'fine-focus sealed tube'
_diffrn_radiation_type MoK\a
_diffrn_radiation_wavelength 0.71073
_diffrn_reflns_av_R_equivalents 0.0345
_diffrn_reflns_av_sigmaI/netI 0.0328
_diffrn_reflns_limit_h_max 34
_diffrn_reflns_limit_h_min -33
_diffrn_reflns_limit_k_max 15
_diffrn_reflns_limit_k_min -15
_diffrn_reflns_limit_l_max 15
_diffrn_reflns_limit_l_min -15
_diffrn_reflns_number 33080
_diffrn_reflns_theta_full 31.00
_diffrn_reflns_theta_max 31.00
_diffrn_reflns_theta_min 1.72
_exptl_absorpt_coefficient_mu 3.402
_exptl_absorpt_correction_T_max 0.9668
_exptl_absorpt_correction_T_min 0.3431
_exptl_absorpt_correction_type multi-scan
_exptl_absorpt_process_details '(SADABS 2007/4 Bruker)'
_exptl_crystal_colour red
_exptl_crystal_density_diffrn 2.495
_exptl_crystal_description plate
_exptl_crystal_F_000 1944
_exptl_crystal_size_max 0.40
_exptl_crystal_size_mid 0.20
_exptl_crystal_size_min 0.01
_refine_diff_density_max 0.805
_refine_diff_density_min -0.412
_refine_diff_density_rms 0.099
_refine_ls_abs_structure_details 'Flack H D (1983), Acta Cryst. A39, 876-881'
_refine_ls_abs_structure_Flack 0.08(2)
_refine_ls_extinction_method none
_refine_ls_goodness_of_fit_ref 1.010
_refine_ls_hydrogen_treatment constr
_refine_ls_matrix_type full
_refine_ls_number_parameters 362
_refine_ls_number_reflns 8744
_refine_ls_number_restraints 1
_refine_ls_restrained_S_all 1.010
_refine_ls_R_factor_all 0.0419
_refine_ls_R_factor_gt 0.0296
_refine_ls_shift/su_max 0.001
_refine_ls_shift/su_mean 0.000
_refine_ls_structure_factor_coef Fsqd
_refine_ls_weighting_details 'calc w=1/[\s^2^(Fo^2^)+(0.0305P)^2^+0.0000P] where P=(Fo^2^+2Fc^2^)/3'
_refine_ls_weighting_scheme calc
_refine_ls_wR_factor_gt 0.0607
_refine_ls_wR_factor_ref 0.0652
_reflns_number_gt 7217
_reflns_number_total 8744
_reflns_threshold_expression >2sigma(I)
_cod_data_source_file ic302470w_si_001_1.cif
_cod_data_source_block Compound_3
_cod_database_code 4333999

loop_
_symmetry_equiv_pos_as_xyz
'x, y, z'
'-x, -y, z+1/2'
'x+1/2, -y+1/2, z'
'-x+1/2, y+1/2, z+1/2'

loop_
_atom_site_label
_atom_site_type_symbol
_atom_site_fract_x
_atom_site_fract_y
_atom_site_fract_z
_atom_site_U_iso_or_equiv
_atom_site_adp_type
_atom_site_occupancy
_atom_site_symmetry_multiplicity
_atom_site_calc_flag
_atom_site_refinement_flags
Ru3 Ru 0.149602(14) 0.34331(3) 0.58420(4) 0.03990(8) Uani 1 1 d .
Ru4 Ru 0.147205(14) 0.56924(3) 0.73445(3) 0.03787(8) Uani 1 1 d .
Ru5 Ru 0.153106(14) 0.72268(3) 0.51657(3) 0.03843(8) Uani 1 1 d .
Ru2 Ru 0.159262(14) 0.49877(3) 0.36735(3) 0.03646(7) Uani 1 1 d .
Ru1 Ru 0.067370(13) 0.53688(4) 0.53388(3) 0.03747(7) Uani 1 1 d .
Ni1 Ni 0.23002(2) 0.52160(6) 0.57528(6) 0.04864(15) Uani 1 1 d .
C1 C 0.15264(15) 0.5332(4) 0.5500(4) 0.0317(7) Uani 1 1 d .
C22 C 0.1419(2) 0.3476(5) 0.2817(5) 0.0574(13) Uani 1 1 d .
C41 C 0.2277(2) 0.5625(6) 0.7696(5) 0.0694(16) Uani 1 1 d .
C43 C 0.1361(3) 0.7159(5) 0.8294(5) 0.0596(14) Uani 1 1 d .
C21 C 0.2357(2) 0.5039(5) 0.3168(5) 0.0559(13) Uani 1 1 d .
C33 C 0.1284(2) 0.2520(5) 0.7257(6) 0.0587(13) Uani 1 1 d .
C52 C 0.1365(2) 0.8110(5) 0.3714(6) 0.0601(13) Uani 1 1 d .
C23 C 0.1311(2) 0.5882(5) 0.2283(5) 0.0521(11) Uani 1 1 d .
C42 C 0.1214(2) 0.4766(5) 0.8737(5) 0.0513(11) Uani 1 1 d .
O23 O 0.11308(19) 0.6348(4) 0.1443(4) 0.0805(12) Uani 1 1 d .
O42 O 0.1061(2) 0.4259(4) 0.9572(4) 0.0798(13) Uani 1 1 d .
O22 O 0.1325(2) 0.2628(4) 0.2232(5) 0.0899(14) Uani 1 1 d .
O33 O 0.1170(2) 0.1941(4) 0.8087(5) 0.0974(17) Uani 1 1 d .
O21 O 0.27965(17) 0.5057(5) 0.2752(4) 0.0917(15) Uani 1 1 d .
O41 O 0.26637(18) 0.5662(5) 0.8328(4) 0.0988(16) Uani 1 1 d .
O32 O 0.1163(3) 0.1082(4) 0.4466(6) 0.116(2) Uani 1 1 d .
O52 O 0.1261(3) 0.8719(4) 0.2884(4) 0.1005(17) Uani 1 1 d .
O43 O 0.1293(2) 0.8014(5) 0.8903(4) 0.1004(16) Uani 1 1 d .
N1 N 0.30949(16) 0.5307(4) 0.5634(3) 0.0458(9) Uani 1 1 d .
C2 C 0.3567(2) 0.5333(6) 0.5600(5) 0.0593(13) Uani 1 1 d .
C51 C 0.2272(2) 0.7910(5) 0.5287(6) 0.0687(15) Uani 1 1 d .
C11 C 0.0261(2) 0.3826(5) 0.5258(6) 0.0600(12) Uani 1 1 d .
C12 C 0.0294(2) 0.6212(6) 0.4060(5) 0.0589(13) Uani 1 1 d .
C32 C 0.1302(3) 0.1985(5) 0.4956(6) 0.0691(16) Uani 1 1 d .
C13 C 0.0232(2) 0.6071(5) 0.6633(5) 0.0568(13) Uani 1 1 d .
C31 C 0.2294(2) 0.3062(7) 0.5960(7) 0.0807(19) Uani 1 1 d .
C3 C 0.4204(2) 0.5356(7) 0.5545(7) 0.086(2) Uani 1 1 d .
H3A H 0.4323 0.5432 0.4711 0.129 Uiso 1 1 calc R
H3B H 0.4350 0.4590 0.5885 0.129 Uiso 1 1 calc R
H3C H 0.4342 0.6060 0.6006 0.129 Uiso 1 1 calc R
C53 C 0.1145(3) 0.8482(5) 0.6083(6) 0.0698(16) Uani 1 1 d .
O11 O -0.00275(17) 0.2972(4) 0.5158(5) 0.0864(13) Uani 1 1 d .
O12 O 0.00574(16) 0.6710(5) 0.3288(4) 0.0895(15) Uani 1 1 d .
O51 O 0.26934(19) 0.8393(5) 0.5347(6) 0.1076(18) Uani 1 1 d .
O31 O 0.26932(18) 0.2497(5) 0.6052(7) 0.119(2) Uani 1 1 d .
O13 O -0.00650(17) 0.6503(5) 0.7315(4) 0.0915(14) Uani 1 1 d .
O53 O 0.0905(3) 0.9250(4) 0.6579(5) 0.120(2) Uani 1 1 d .

loop_
_atom_site_aniso_label
_atom_site_aniso_U_11
_atom_site_aniso_U_22
_atom_site_aniso_U_33
_atom_site_aniso_U_23
_atom_site_aniso_U_13
_atom_site_aniso_U_12
Ru3 0.04265(18) 0.03060(17) 0.0464(2) 0.00393(16) 0.00502(16) 0.00007(14)
Ru4 0.04148(17) 0.04447(19) 0.02767(15) -0.00082(14) -0.00082(14) -0.00176(14)
Ru5 0.04819(19) 0.03053(16) 0.03657(18) 0.00196(14) 0.00078(16) -0.00203(13)
Ru2 0.03796(15) 0.04206(18) 0.02936(15) -0.00409(13) 0.00229(14) -0.00229(14)
Ru1 0.03082(15) 0.04611(17) 0.03549(16) 0.00211(15) 0.00112(14) 0.00025(14)
Ni1 0.0330(3) 0.0586(4) 0.0543(4) 0.0048(3) -0.0023(2) -0.0025(3)
C1 0.0309(17) 0.0338(17) 0.0305(17) 0.0000(13) -0.0011(14) -0.0008(14)
C22 0.064(3) 0.057(3) 0.052(3) -0.013(2) 0.005(2) 0.000(3)
C41 0.057(3) 0.095(5) 0.056(3) 0.005(3) -0.002(3) -0.018(3)
C43 0.082(4) 0.056(3) 0.041(3) -0.008(2) -0.002(3) -0.004(3)
C21 0.045(3) 0.075(3) 0.048(3) -0.007(3) 0.008(2) -0.004(2)
C33 0.079(4) 0.040(3) 0.057(3) 0.011(2) 0.014(3) 0.005(2)
C52 0.083(4) 0.041(3) 0.056(3) 0.003(2) 0.001(3) -0.004(3)
C23 0.057(3) 0.062(3) 0.038(2) -0.001(2) -0.004(2) -0.002(2)
C42 0.051(3) 0.068(3) 0.035(2) -0.002(2) -0.002(2) -0.005(2)
O23 0.101(3) 0.092(3) 0.048(2) 0.003(2) -0.021(2) 0.010(3)
O42 0.106(3) 0.090(3) 0.044(2) 0.017(2) 0.015(2) -0.024(3)
O22 0.130(4) 0.062(3) 0.077(3) -0.032(2) -0.001(3) -0.014(3)
O33 0.152(5) 0.061(3) 0.079(3) 0.031(2) 0.039(3) 0.014(3)
O21 0.049(2) 0.157(5) 0.069(3) -0.006(3) 0.017(2) 0.002(3)
O41 0.056(2) 0.186(5) 0.055(2) -0.011(3) -0.016(2) -0.008(3)
O32 0.182(6) 0.054(3) 0.113(4) -0.032(3) 0.033(4) -0.037(3)
O52 0.183(5) 0.061(3) 0.058(3) 0.022(2) -0.023(3) -0.006(3)
O43 0.164(5) 0.073(3) 0.065(3) -0.030(2) 0.008(3) -0.006(3)
N1 0.0352(19) 0.054(2) 0.048(2) -0.0002(17) 0.0014(16) -0.0036(17)
C2 0.060(3) 0.063(3) 0.055(3) -0.002(2) 0.002(2) -0.004(3)
C51 0.068(3) 0.064(3) 0.074(4) 0.016(3) -0.007(3) -0.013(3)
C11 0.051(3) 0.061(3) 0.068(3) -0.003(3) 0.008(3) -0.009(2)
C12 0.044(3) 0.079(4) 0.054(3) 0.011(3) -0.005(2) -0.005(3)
C32 0.087(4) 0.041(3) 0.079(4) -0.002(3) 0.030(3) -0.009(3)
C13 0.042(3) 0.074(4) 0.054(3) 0.007(3) 0.010(2) 0.003(2)
C31 0.058(3) 0.088(4) 0.096(5) 0.034(4) 0.009(3) 0.014(3)
C3 0.057(3) 0.108(5) 0.093(6) -0.001(4) 0.004(3) -0.001(4)
C53 0.109(5) 0.043(3) 0.057(4) 0.000(2) 0.016(3) 0.015(3)
O11 0.070(2) 0.079(3) 0.110(3) -0.006(3) 0.010(3) -0.035(2)
O12 0.057(2) 0.129(4) 0.082(3) 0.046(3) -0.018(2) 0.004(3)
O51 0.074(3) 0.098(3) 0.151(5) 0.023(4) -0.016(3) -0.044(3)
O31 0.058(3) 0.081(3) 0.217(6) 0.051(4) 0.004(4) 0.022(2)
O13 0.074(3) 0.127(4) 0.073(3) -0.021(3) 0.024(2) 0.015(3)
O53 0.196(6) 0.067(3) 0.097(4) -0.002(3) 0.042(4) 0.050(4)

loop_
_atom_type_symbol
_atom_type_description
_atom_type_scat_dispersion_real
_atom_type_scat_dispersion_imag
_atom_type_scat_source
C C 0.0033 0.0016 'International Tables Vol C Tables 4.2.6.8 and 6.1.1.4'
H H 0.0000 0.0000 'International Tables Vol C Tables 4.2.6.8 and 6.1.1.4'
N N 0.0061 0.0033 'International Tables Vol C Tables 4.2.6.8 and 6.1.1.4'
O O 0.0106 0.0060 'International Tables Vol C Tables 4.2.6.8 and 6.1.1.4'
Ni Ni 0.3393 1.1124 'International Tables Vol C Tables 4.2.6.8 and 6.1.1.4'
Ru Ru -1.2594 0.8363 'International Tables Vol C Tables 4.2.6.8 and 6.1.1.4'

loop_
_geom_angle_atom_site_label_1
_geom_angle_atom_site_label_2
_geom_angle_atom_site_label_3
_geom_angle
C32 Ru3 C33 86.4(2)
C32 Ru3 C31 96.2(3)
C33 Ru3 C31 95.8(3)
C32 Ru3 C1 136.1(2)
C33 Ru3 C1 131.4(2)
C31 Ru3 C1 100.2(2)
C32 Ru3 Ni1 137.13(18)
C33 Ru3 Ni1 125.3(2)
C31 Ru3 Ni1 56.8(2)
C1 Ru3 Ni1 43.69(10)
C32 Ru3 Ru1 108.6(2)
C33 Ru3 Ru1 109.94(16)
C31 Ru3 Ru1 144.84(19)
C1 Ru3 Ru1 44.72(10)
Ni1 Ru3 Ru1 88.373(18)
C32 Ru3 Ru2 93.64(19)
C33 Ru3 Ru2 168.82(17)
C31 Ru3 Ru2 95.3(2)
C1 Ru3 Ru2 44.66(12)
Ni1 Ru3 Ru2 60.889(17)
Ru1 Ru3 Ru2 59.474(12)
C32 Ru3 Ru4 164.48(19)
C33 Ru3 Ru4 87.44(17)
C31 Ru3 Ru4 98.6(2)
C1 Ru3 Ru4 45.02(12)
Ni1 Ru3 Ru4 56.901(18)
Ru1 Ru3 Ru4 60.488(12)
Ru2 Ru3 Ru4 89.676(14)
C43 Ru4 C42 86.7(2)
C43 Ru4 C41 93.3(3)
C42 Ru4 C41 97.9(2)
C43 Ru4 C1 134.5(2)
C42 Ru4 C1 134.8(2)
C41 Ru4 C1 97.2(2)
C43 Ru4 Ni1 128.00(18)
C42 Ru4 Ni1 131.01(16)
C41 Ru4 Ni1 53.22(18)
C1 Ru4 Ni1 43.97(10)
C43 Ru4 Ru5 89.73(17)
C42 Ru4 Ru5 164.06(15)
C41 Ru4 Ru5 97.79(18)
C1 Ru4 Ru5 45.03(13)
Ni1 Ru4 Ru5 62.229(17)
C43 Ru4 Ru3 173.09(19)
C42 Ru4 Ru3 91.86(15)
C41 Ru4 Ru3 93.5(2)
C1 Ru4 Ru3 44.86(13)
Ni1 Ru4 Ru3 57.425(17)
Ru5 Ru4 Ru3 89.882(14)
C43 Ru4 Ru1 114.81(18)
C42 Ru4 Ru1 109.29(14)
C41 Ru4 Ru1 141.22(18)
C1 Ru4 Ru1 44.09(10)
Ni1 Ru4 Ru1 88.009(19)
Ru5 Ru4 Ru1 58.533(12)
Ru3 Ru4 Ru1 59.394(12)
C52 Ru5 C53 89.7(3)
C52 Ru5 C51 93.6(3)
C53 Ru5 C51 98.1(3)
C52 Ru5 C1 129.7(2)
C53 Ru5 C1 126.3(2)
C51 Ru5 C1 111.5(2)
C52 Ru5 Ru1 104.59(17)
C53 Ru5 Ru1 96.1(2)
C51 Ru5 Ru1 156.95(17)
C1 Ru5 Ru1 45.64(10)
C52 Ru5 Ni1 133.50(18)
C53 Ru5 Ni1 134.93(19)
C51 Ru5 Ni1 71.47(17)
C1 Ru5 Ni1 40.05(10)
Ru1 Ru5 Ni1 85.655(17)
C52 Ru5 Ru2 86.78(17)
C53 Ru5 Ru2 154.0(2)
C51 Ru5 Ru2 107.8(2)
C1 Ru5 Ru2 44.89(12)
Ru1 Ru5 Ru2 60.136(12)
Ni1 Ru5 Ru2 58.928(17)
C52 Ru5 Ru4 164.70(18)
C53 Ru5 Ru4 86.37(18)
C51 Ru5 Ru4 101.63(19)
C1 Ru5 Ru4 45.38(12)
Ru1 Ru5 Ru4 61.240(12)
Ni1 Ru5 Ru4 55.197(16)
Ru2 Ru5 Ru4 90.260(14)
C21 Ru2 C22 95.0(2)
C21 Ru2 C23 95.1(2)
C22 Ru2 C23 87.2(2)
C21 Ru2 C1 110.76(19)
C22 Ru2 C1 128.1(2)
C23 Ru2 C1 131.6(2)
C21 Ru2 Ni1 70.45(16)
C22 Ru2 Ni1 126.48(18)
C23 Ru2 Ni1 143.27(15)
C1 Ru2 Ni1 40.90(10)
C21 Ru2 Ru1 155.14(16)
C22 Ru2 Ru1 105.49(16)
C23 Ru2 Ru1 99.72(15)
C1 Ru2 Ru1 45.06(10)
Ni1 Ru2 Ru1 85.915(18)
C21 Ru2 Ru5 100.92(16)
C22 Ru2 Ru5 164.06(16)
C23 Ru2 Ru5 91.32(16)
C1 Ru2 Ru5 45.09(13)
Ni1 Ru2 Ru5 60.427(16)
Ru1 Ru2 Ru5 59.115(12)
C21 Ru2 Ru3 109.30(17)
C22 Ru2 Ru3 84.59(18)
C23 Ru2 Ru3 154.85(15)
C1 Ru2 Ru3 45.05(13)
Ni1 Ru2 Ru3 55.910(16)
Ru1 Ru2 Ru3 60.056(12)
Ru5 Ru2 Ru3 90.126(15)
C12 Ru1 C11 97.3(3)
C12 Ru1 C13 95.9(2)
C11 Ru1 C13 95.1(2)
C12 Ru1 C1 123.3(2)
C11 Ru1 C1 119.9(2)
C13 Ru1 C1 119.2(2)
C12 Ru1 Ru5 87.89(16)
C11 Ru1 Ru5 163.64(16)
C13 Ru1 Ru5 99.84(16)
C1 Ru1 Ru5 46.03(13)
C12 Ru1 Ru2 87.66(16)
C11 Ru1 Ru2 103.82(17)
C13 Ru1 Ru2 160.22(16)
C1 Ru1 Ru2 45.23(12)
Ru5 Ru1 Ru2 60.750(12)
C12 Ru1 Ru3 143.20(18)
C11 Ru1 Ru3 75.21(16)
C13 Ru1 Ru3 120.42(16)
C1 Ru1 Ru3 45.29(13)
Ru5 Ru1 Ru3 91.317(13)
Ru2 Ru1 Ru3 60.470(13)
C12 Ru1 Ru4 144.11(17)
C11 Ru1 Ru4 117.93(19)
C13 Ru1 Ru4 75.70(16)
C1 Ru1 Ru4 44.80(12)
Ru5 Ru1 Ru4 60.228(12)
Ru2 Ru1 Ru4 90.033(13)
Ru3 Ru1 Ru4 60.119(13)
C1 Ni1 N1 165.81(18)
C1 Ni1 C41 96.1(2)
N1 Ni1 C41 94.72(19)
C1 Ni1 C31 94.3(2)
N1 Ni1 C31 93.68(19)
C41 Ni1 C31 95.9(3)
C1 Ni1 Ru4 50.13(13)
N1 Ni1 Ru4 140.12(12)
C41 Ni1 Ru4 46.03(16)
C31 Ni1 Ru4 96.86(17)
C1 Ni1 Ru3 49.60(15)
N1 Ni1 Ru3 138.20(13)
C41 Ni1 Ru3 95.01(16)
C31 Ni1 Ru3 44.89(15)
Ru4 Ni1 Ru3 65.675(18)
C1 Ni1 Ru2 45.80(13)
N1 Ni1 Ru2 122.60(12)
C41 Ni1 Ru2 141.93(16)
C31 Ni1 Ru2 89.44(19)
Ru4 Ni1 Ru2 95.93(2)
Ru3 Ni1 Ru2 63.201(18)
C1 Ni1 Ru5 45.00(14)
N1 Ni1 Ru5 125.29(13)
C41 Ni1 Ru5 93.09(18)
C31 Ni1 Ru5 139.05(15)
Ru4 Ni1 Ru5 62.574(17)
Ru3 Ni1 Ru5 94.60(2)
Ru2 Ni1 Ru5 60.645(16)
Ni1 C1 Ru1 175.5(3)
Ni1 C1 Ru2 93.30(17)
Ru1 C1 Ru2 89.71(16)
Ni1 C1 Ru5 94.95(18)
Ru1 C1 Ru5 88.33(17)
Ru2 C1 Ru5 90.02(17)
Ni1 C1 Ru3 86.71(18)
Ru1 C1 Ru3 89.99(16)
Ru2 C1 Ru3 90.29(18)
Ru5 C1 Ru3 178.3(2)
Ni1 C1 Ru4 85.91(16)
Ru1 C1 Ru4 91.11(16)
Ru2 C1 Ru4 179.1(2)
Ru5 C1 Ru4 89.59(18)
Ru3 C1 Ru4 90.12(17)
O22 C22 Ru2 174.9(6)
O41 C41 Ru4 154.0(6)
O41 C41 Ni1 125.2(5)
Ru4 C41 Ni1 80.8(2)
O43 C43 Ru4 177.4(5)
O21 C21 Ru2 173.4(5)
O33 C33 Ru3 177.5(5)
O52 C52 Ru5 175.2(5)
O23 C23 Ru2 176.1(5)
O42 C42 Ru4 177.8(5)
C2 N1 Ni1 177.4(5)
N1 C2 C3 179.4(7)
O51 C51 Ru5 175.2(5)
O11 C11 Ru1 173.2(5)
O12 C12 Ru1 178.9(5)
O32 C32 Ru3 176.2(6)
O13 C13 Ru1 173.6(5)
O31 C31 Ru3 159.4(6)
O31 C31 Ni1 122.3(5)
Ru3 C31 Ni1 78.3(2)
O53 C53 Ru5 176.7(6)

loop_
_geom_bond_atom_site_label_1
_geom_bond_atom_site_label_2
_geom_bond_distance
Ru3 C32 1.877(6)
Ru3 C33 1.896(5)
Ru3 C31 1.940(6)
Ru3 C1 2.053(5)
Ru3 Ni1 2.6914(7)
Ru3 Ru1 2.8889(5)
Ru3 Ru2 2.9008(5)
Ru3 Ru4 2.9103(5)
Ru4 C43 1.891(5)
Ru4 C42 1.915(5)
Ru4 C41 1.951(6)
Ru4 C1 2.059(4)
Ru4 Ni1 2.6756(7)
Ru4 Ru5 2.8922(5)
Ru4 Ru1 2.9210(5)
Ru5 C52 1.886(6)
Ru5 C53 1.904(6)
Ru5 C51 1.908(6)
Ru5 C1 2.046(5)
Ru5 Ru1 2.8420(5)
Ru5 Ni1 2.8831(7)
Ru5 Ru2 2.8894(5)
Ru2 C21 1.897(5)
Ru2 C22 1.904(5)
Ru2 C23 1.915(5)
Ru2 C1 2.039(4)
Ru2 Ni1 2.8394(7)
Ru2 Ru1 2.8718(5)
Ru1 C12 1.891(5)
Ru1 C11 1.911(5)
Ru1 C13 1.914(5)
Ru1 C1 2.033(4)
Ni1 C1 1.862(4)
Ni1 N1 1.894(4)
Ni1 C41 2.171(6)
Ni1 C31 2.299(7)
C22 O22 1.128(7)
C41 O41 1.150(7)
C43 O43 1.138(7)
C21 O21 1.139(6)
C33 O33 1.130(7)
C52 O52 1.143(7)
C23 O23 1.128(6)
C42 O42 1.121(6)
O32 C32 1.147(7)
N1 C2 1.123(6)
C2 C3 1.513(8)
C51 O51 1.126(6)
C11 O11 1.143(6)
C12 O12 1.144(6)
C13 O13 1.126(6)
C31 O31 1.127(7)
C53 O53 1.135(7)
